data_1560613
loop_
_publ_author_name
'Chen, Yong-Qiang'
'Tian, Yuan'

_publ_section_title
;
 Lead(II) coordination polymers based on rigid-flexible
 3,5-bis-oxyacetate-benzoic acid: Structural transition driven by
 temperature control
;
_journal_name_full 'Journal of Solid State Chemistry'
_journal_page_first 60
_journal_page_last 66
_journal_paper_doi 10.1016/j.jssc.2016.12.024
_journal_volume 247
_journal_year 2017
_chemical_formula_sum 'C22 H16 O17 Pb3'
_chemical_formula_weight 1173.92
_space_group_IT_number 14
_space_group_name_Hall '-P 2ybc'
_space_group_name_H-M_alt 'P 1 21/c 1'
_symmetry_cell_setting monoclinic
_symmetry_space_group_name_H-M 'P 1 21/c 1'
_atom_sites_solution_hydrogens geom
_atom_sites_solution_primary direct
_atom_sites_solution_secondary difmap
_cell_angle_alpha 90.00
_cell_angle_beta 97.81(3)
_cell_angle_gamma 90.00
_cell_formula_units_Z 4
_cell_length_a 9.1255(18)
_cell_length_b 11.542(2)
_cell_length_c 23.556(5)
_cell_measurement_reflns_used 4063
_cell_measurement_temperature 293(2)
_cell_measurement_theta_max 27
_cell_measurement_theta_min 3.03
_cell_volume 2458.1(8)
_computing_cell_refinement SMART
_computing_data_collection 'CrystalClear (Rigaku/MSC Inc., 2005)'
_computing_data_reduction 'CrystalClear (Rigaku/MSC Inc., 2005)'
_computing_molecular_graphics 'SHELXTL (Bruker, 1998)'
_computing_publication_material SHELXTL
_computing_structure_refinement 'SHELXL-97 (Sheldrick, 1997)'
_computing_structure_solution 'SHELXS-97 (Sheldrick, 1990)'
_diffrn_ambient_temperature 293(2)
_diffrn_measured_fraction_theta_full 0.998
_diffrn_measured_fraction_theta_max 0.998
_diffrn_measurement_device_type scx-mini
_diffrn_measurement_method '\w scan'
_diffrn_radiation_monochromator graphite
_diffrn_radiation_source 'fine-focus sealed tube'
_diffrn_radiation_type MoK\a
_diffrn_radiation_wavelength 0.71073
_diffrn_reflns_av_R_equivalents 0.1171
_diffrn_reflns_av_sigmaI/netI 0.0993
_diffrn_reflns_limit_h_max 11
_diffrn_reflns_limit_h_min -11
_diffrn_reflns_limit_k_max 14
_diffrn_reflns_limit_k_min -14
_diffrn_reflns_limit_l_max 30
_diffrn_reflns_limit_l_min -30
_diffrn_reflns_number 24578
_diffrn_reflns_theta_full 27.00
_diffrn_reflns_theta_max 27.00
_diffrn_reflns_theta_min 3.03
_exptl_absorpt_coefficient_mu 20.588
_exptl_absorpt_correction_T_max 0.004
_exptl_absorpt_correction_T_min 0.002
_exptl_absorpt_correction_type multi-scan
_exptl_absorpt_process_details 'SADABS (Bruker, 1998)'
_exptl_crystal_colour colorless
_exptl_crystal_density_diffrn 3.172
_exptl_crystal_density_method 'not measured'
_exptl_crystal_description block
_exptl_crystal_F_000 2120
_exptl_crystal_size_max 0.31
_exptl_crystal_size_mid 0.29
_exptl_crystal_size_min 0.27
_refine_diff_density_max 1.582
_refine_diff_density_min -2.197
_refine_diff_density_rms 0.298
_refine_ls_extinction_method none
_refine_ls_goodness_of_fit_ref 0.993
_refine_ls_hydrogen_treatment constr
_refine_ls_matrix_type full
_refine_ls_number_parameters 379
_refine_ls_number_reflns 5362
_refine_ls_number_restraints 42
_refine_ls_restrained_S_all 0.989
_refine_ls_R_factor_all 0.0746
_refine_ls_R_factor_gt 0.0487
_refine_ls_shift/su_max 0.001
_refine_ls_shift/su_mean 0.000
_refine_ls_structure_factor_coef Fsqd
_refine_ls_weighting_details 'calc w=1/[\s^2^(Fo^2^)+(0.0016P)^2^+0.0000P] where P=(Fo^2^+2Fc^2^)/3'
_refine_ls_weighting_scheme calc
_refine_ls_wR_factor_gt 0.0668
_refine_ls_wR_factor_ref 0.0724
_reflns_number_gt 4063
_reflns_number_total 5362
_reflns_threshold_expression >2sigma(I)
_cod_data_source_file JSSC-2017-247-60.cif
_cod_data_source_block 3
_cod_original_sg_symbol_H-M P21/c
_cod_database_code 1560613

loop_
_symmetry_equiv_pos_as_xyz
'x, y, z'
'-x, y+1/2, -z+1/2'
'-x, -y, -z'
'x, -y-1/2, z-1/2'

loop_
_atom_site_label
_atom_site_type_symbol
_atom_site_fract_x
_atom_site_fract_y
_atom_site_fract_z
_atom_site_U_iso_or_equiv
_atom_site_adp_type
_atom_site_occupancy
_atom_site_symmetry_multiplicity
_atom_site_calc_flag
_atom_site_refinement_flags
_atom_site_disorder_assembly
_atom_site_disorder_group
O3 O 0.8972(7) 0.0135(5) 0.2907(3) 0.0190(17) Uani 1 1 d . . .
C9 C 0.7943(11) 0.0563(8) 0.2555(5) 0.015(2) Uani 1 1 d . . .
O2 O 0.2161(7) 0.0718(5) 0.2951(3) 0.0159(17) Uani 1 1 d . . .
Pb1 Pb -0.10578(4) 0.36604(3) 0.220753(18) 0.01621(11) Uani 1 1 d . . .
Pb2 Pb -0.05974(4) 0.65490(3) 0.134630(19) 0.01927(12) Uani 1 1 d . . .
Pb3 Pb 0.40257(4) -0.25145(3) 0.158309(19) 0.02049(11) Uani 1 1 d . . .
O7 O -0.0948(7) 0.4357(6) 0.1175(3) 0.0264(19) Uani 1 1 d . . .
O5 O 0.4345(8) 0.5172(6) 0.1446(4) 0.034(2) Uani 1 1 d . . .
O4 O 0.7642(7) 0.1629(5) 0.2522(3) 0.027(2) Uani 1 1 d . . .
O1W O -0.3906(7) 0.3589(5) 0.2055(4) 0.037(2) Uani 1 1 d . . .
O10 O 0.0546(8) -0.0675(6) 0.1810(3) 0.038(2) Uani 1 1 d . . .
O1 O 0.1055(7) 0.2353(5) 0.2620(3) 0.0194(16) Uani 1 1 d U . .
O11 O 0.5209(7) 0.1950(6) -0.0721(3) 0.032(2) Uani 1 1 d . . .
O9 O 0.2010(8) -0.1325(6) 0.1203(4) 0.040(2) Uani 1 1 d . . .
O12 O 0.3082(7) 0.2431(5) -0.1221(3) 0.0219(18) Uani 1 1 d . . .
O8 O -0.2276(8) 0.5493(5) 0.0548(3) 0.038(2) Uani 1 1 d . . .
O6 O 0.2433(7) 0.6168(5) 0.1020(3) 0.0247(19) Uani 1 1 d . . .
O13 O 0.6195(7) 0.0152(5) 0.1663(3) 0.0194(17) Uani 1 1 d . . .
O14 O 0.3441(7) 0.3217(5) 0.0812(3) 0.0230(19) Uani 1 1 d . . .
O15 O -0.2403(7) 0.2414(5) 0.0746(3) 0.029(2) Uani 1 1 d . . .
O16 O 0.1598(7) 0.1828(5) -0.0347(3) 0.0215(18) Uani 1 1 d . . .
C18 C 0.0570(10) 0.0333(7) 0.0945(4) 0.017(2) Uani 1 1 d . . .
C11 C 0.3167(12) 0.5204(8) 0.1110(5) 0.024(3) Uani 1 1 d . . .
C16 C 0.0917(10) 0.1491(8) 0.0129(5) 0.016(2) Uani 1 1 d . . .
C13 C -0.2815(11) 0.3484(7) 0.0466(5) 0.023(3) Uani 1 1 d . . .
H13A H -0.3861 0.3618 0.0475 0.028 Uiso 1 1 calc R . .
H13B H -0.2660 0.3428 0.0067 0.028 Uiso 1 1 calc R . .
C19 C -0.0655(10) 0.0977(7) 0.1021(4) 0.013(2) Uani 1 1 d . . .
H19A H -0.1181 0.0812 0.1323 0.015 Uiso 1 1 calc R . .
C5 C 0.4704(10) 0.1654(7) 0.1255(4) 0.016(2) Uani 1 1 d . . .
H5A H 0.5258 0.1645 0.0951 0.019 Uiso 1 1 calc R . .
C6 C 0.5016(10) 0.0871(8) 0.1696(5) 0.017(2) Uani 1 1 d U . .
C12 C -0.1943(11) 0.4513(8) 0.0740(5) 0.021(2) Uani 1 1 d U . .
C20 C 0.3095(10) 0.1425(8) -0.0325(5) 0.023(3) Uani 1 1 d U . .
H20A H 0.3099 0.0591 -0.0375 0.028 Uiso 1 1 calc R . .
H20B H 0.3644 0.1604 0.0047 0.028 Uiso 1 1 calc R . .
C4 C 0.3567(10) 0.2461(8) 0.1258(4) 0.014(2) Uani 1 1 d . . .
C14 C -0.1098(10) 0.1866(8) 0.0648(5) 0.022(3) Uani 1 1 d . . .
C15 C -0.0328(10) 0.2143(7) 0.0197(4) 0.016(2) Uani 1 1 d . . .
H15A H -0.0636 0.2748 -0.0052 0.019 Uiso 1 1 calc R . .
C10 C 0.2471(10) 0.4190(8) 0.0794(5) 0.022(3) Uani 1 1 d . . .
H10A H 0.1592 0.3971 0.0958 0.026 Uiso 1 1 calc R . .
H10B H 0.2166 0.4407 0.0398 0.026 Uiso 1 1 calc R . .
C17 C 0.1356(10) 0.0574(7) 0.0478(4) 0.010(2) Uani 1 1 d . . .
H17A H 0.2154 0.0116 0.0411 0.012 Uiso 1 1 calc R . .
C22 C 0.1097(11) -0.0620(8) 0.1361(5) 0.018(2) Uani 1 1 d . . .
C2 C 0.2972(10) 0.1603(7) 0.2128(4) 0.012(2) Uani 1 1 d . . .
C3 C 0.2664(10) 0.2440(7) 0.1684(4) 0.015(2) Uani 1 1 d . . .
H3A H 0.1880 0.2956 0.1680 0.018 Uiso 1 1 calc R . .
C7 C 0.4132(10) 0.0817(7) 0.2142(5) 0.016(2) Uani 1 1 d U . .
H7A H 0.4318 0.0276 0.2435 0.020 Uiso 1 1 calc R . .
C1 C 0.1993(10) 0.1545(7) 0.2595(4) 0.012(2) Uani 1 1 d U . .
C8 C 0.7002(10) -0.0307(7) 0.2177(4) 0.016(2) Uani 1 1 d U . .
H8A H 0.7644 -0.0919 0.2073 0.019 Uiso 1 1 calc R . .
H8B H 0.6303 -0.0656 0.2402 0.019 Uiso 1 1 calc R . .
C21 C 0.3824(11) 0.1993(8) -0.0786(5) 0.020(3) Uani 1 1 d . . .

loop_
_atom_site_aniso_label
_atom_site_aniso_U_11
_atom_site_aniso_U_22
_atom_site_aniso_U_33
_atom_site_aniso_U_23
_atom_site_aniso_U_13
_atom_site_aniso_U_12
O3 0.012(4) 0.026(4) 0.015(5) -0.006(3) -0.010(3) 0.003(3)
C9 0.018(6) 0.018(5) 0.012(7) -0.006(5) 0.007(5) -0.005(5)
O2 0.021(4) 0.019(3) 0.010(5) 0.000(3) 0.011(4) -0.002(3)
Pb1 0.0183(2) 0.0190(2) 0.0101(3) 0.00053(18) -0.00216(18) 0.00153(17)
Pb2 0.0244(2) 0.0224(2) 0.0121(3) 0.00033(19) 0.0063(2) -0.00039(18)
Pb3 0.0236(2) 0.0255(2) 0.0121(3) 0.00198(19) 0.00132(19) -0.00195(18)
O7 0.019(4) 0.049(5) 0.011(5) -0.010(4) 0.000(4) -0.002(4)
O5 0.028(5) 0.035(4) 0.035(6) -0.010(4) -0.016(4) 0.001(4)
O4 0.028(4) 0.016(4) 0.035(6) -0.002(3) 0.002(4) 0.000(3)
O1W 0.026(4) 0.031(4) 0.049(7) -0.008(4) -0.010(4) -0.004(4)
O10 0.035(5) 0.057(5) 0.024(6) 0.020(4) 0.011(5) 0.004(4)
O1 0.0194(18) 0.0197(18) 0.0193(18) 0.0012(10) 0.0028(10) 0.0008(10)
O11 0.016(4) 0.068(5) 0.013(5) 0.008(4) 0.002(4) 0.002(4)
O9 0.047(5) 0.036(5) 0.035(6) 0.006(4) -0.002(5) 0.020(4)
O12 0.024(4) 0.034(4) 0.008(5) 0.006(4) 0.005(4) 0.006(3)
O8 0.068(6) 0.020(4) 0.021(6) 0.004(4) -0.013(5) 0.008(4)
O6 0.025(4) 0.022(4) 0.026(6) 0.004(4) 0.002(4) 0.003(3)
O13 0.019(4) 0.029(4) 0.009(5) -0.003(3) -0.001(3) 0.009(3)
O14 0.027(4) 0.026(4) 0.017(5) 0.011(3) 0.006(4) 0.013(3)
O15 0.024(4) 0.024(4) 0.044(6) 0.014(4) 0.019(4) 0.003(3)
O16 0.021(4) 0.034(4) 0.010(5) 0.012(3) 0.004(4) 0.002(3)
C18 0.027(6) 0.016(5) 0.005(7) 0.003(5) -0.006(5) 0.001(5)
C11 0.028(7) 0.024(6) 0.022(8) -0.005(6) 0.013(6) 0.003(5)
C16 0.016(5) 0.025(6) 0.007(7) -0.007(5) -0.001(5) -0.001(5)
C13 0.029(6) 0.022(6) 0.019(8) 0.009(5) 0.004(6) 0.007(5)
C19 0.012(5) 0.017(5) 0.008(7) 0.008(5) 0.001(5) 0.003(4)
C5 0.021(6) 0.020(5) 0.006(7) 0.004(5) 0.000(5) 0.001(5)
C6 0.017(2) 0.017(2) 0.017(2) -0.0002(10) 0.0019(11) 0.0003(10)
C12 0.021(3) 0.021(3) 0.021(3) -0.0002(10) 0.0031(11) -0.0001(10)
C20 0.023(3) 0.024(3) 0.023(3) 0.0003(10) 0.0033(11) 0.0001(10)
C4 0.011(5) 0.027(5) 0.004(6) 0.005(5) -0.001(5) 0.001(5)
C14 0.016(6) 0.022(5) 0.029(8) -0.004(5) 0.008(6) 0.004(5)
C15 0.024(6) 0.016(5) 0.008(7) 0.005(5) -0.001(5) 0.003(4)
C10 0.020(6) 0.027(6) 0.016(7) 0.007(5) -0.002(5) 0.008(5)
C17 0.013(5) 0.012(5) 0.004(6) -0.001(4) 0.001(5) 0.002(4)
C22 0.015(6) 0.026(6) 0.012(7) 0.000(5) -0.007(5) 0.000(5)
C2 0.009(5) 0.017(5) 0.011(7) 0.007(5) 0.002(5) 0.000(4)
C3 0.009(5) 0.015(5) 0.018(7) 0.012(5) -0.003(5) 0.001(4)
C7 0.017(2) 0.016(2) 0.016(2) -0.0002(10) 0.0019(11) 0.0003(10)
C1 0.013(2) 0.012(2) 0.012(2) -0.0002(10) 0.0014(11) -0.0004(10)
C8 0.016(2) 0.016(2) 0.015(2) -0.0003(10) 0.0015(11) 0.0003(10)
C21 0.013(6) 0.029(6) 0.020(8) 0.005(5) 0.007(6) 0.002(5)

loop_
_atom_type_symbol
_atom_type_description
_atom_type_scat_dispersion_real
_atom_type_scat_dispersion_imag
_atom_type_scat_source
C C 0.0033 0.0016 'International Tables Vol C Tables 4.2.6.8 and 6.1.1.4'
H H 0.0000 0.0000 'International Tables Vol C Tables 4.2.6.8 and 6.1.1.4'
O O 0.0106 0.0060 'International Tables Vol C Tables 4.2.6.8 and 6.1.1.4'
Pb Pb -3.3944 10.1111 'International Tables Vol C Tables 4.2.6.8 and 6.1.1.4'

loop_
_geom_angle_atom_site_label_1
_geom_angle_atom_site_label_2
_geom_angle_atom_site_label_3
_geom_angle
_geom_angle_site_symmetry_1
_geom_angle_site_symmetry_3
C9 O3 Pb1 132.6(6) . 2_645
C9 O3 Pb2 119.0(6) . 2_645
Pb1 O3 Pb2 96.8(2) 2_645 2_645
O4 C9 O3 123.8(10) . .
O4 C9 C8 120.4(10) . .
O3 C9 C8 115.7(8) . .
C1 O2 Pb2 96.9(5) . 2_545
C1 O2 Pb1 125.9(6) . 2_545
Pb2 O2 Pb1 101.58(18) 2_545 2_545
O10 Pb1 O1 77.5(2) 2 .
O10 Pb1 O1W 101.7(2) 2 .
O1 Pb1 O1W 137.3(2) . .
O10 Pb1 O7 140.9(2) 2 .
O1 Pb1 O7 115.0(2) . .
O1W Pb1 O7 92.6(2) . .
O10 Pb1 O2 82.4(2) 2 2
O1 Pb1 O2 149.6(2) . 2
O1W Pb1 O2 69.12(19) . 2
O7 Pb1 O2 69.0(2) . 2
O10 Pb1 O3 81.0(2) 2 2_655
O1 Pb1 O3 84.26(19) . 2_655
O1W Pb1 O3 138.3(2) . 2_655
O7 Pb1 O3 64.8(2) . 2_655
O2 Pb1 O3 70.08(18) 2 2_655
O2 Pb2 O12 71.1(2) 2 3_565
O2 Pb2 O8 88.0(2) 2 .
O12 Pb2 O8 72.5(2) 3_565 .
O2 Pb2 O7 70.09(18) 2 .
O12 Pb2 O7 110.3(2) 3_565 .
O8 Pb2 O7 50.9(2) . .
O2 Pb2 O1 50.59(18) 2 2
O12 Pb2 O1 72.5(2) 3_565 2
O8 Pb2 O1 132.6(2) . 2
O7 Pb2 O1 116.74(19) . 2
O2 Pb2 O3 69.57(19) 2 2_655
O12 Pb2 O3 139.66(19) 3_565 2_655
O8 Pb2 O3 114.3(2) . 2_655
O7 Pb2 O3 63.4(2) . 2_655
O1 Pb2 O3 75.98(19) 2 2_655
O11 Pb3 O9 79.5(3) 3_655 .
O11 Pb3 O6 85.7(2) 3_655 1_545
O9 Pb3 O6 77.0(2) . 1_545
O11 Pb3 O5 97.0(2) 3_655 1_545
O9 Pb3 O5 128.0(2) . 1_545
O6 Pb3 O5 51.1(2) 1_545 1_545
C12 O7 Pb1 133.0(6) . .
C12 O7 Pb2 92.7(6) . .
Pb1 O7 Pb2 100.3(2) . .
C11 O5 Pb3 87.1(6) . 1_565
C22 O10 Pb1 141.9(7) . 2_545
C1 O1 Pb1 154.0(7) . .
C1 O1 Pb2 88.8(5) . 2_545
Pb1 O1 Pb2 110.4(2) . 2_545
C21 O11 Pb3 107.4(7) . 3_655
C22 O9 Pb3 140.7(8) . .
C21 O12 Pb2 131.1(6) . 3_565
C12 O8 Pb2 94.2(7) . .
C11 O6 Pb3 101.1(7) . 1_565
C6 O13 C8 119.6(7) . .
C4 O14 C10 121.0(7) . .
C14 O15 C13 119.5(7) . .
C16 O16 C20 113.7(8) . .
C19 C18 C17 120.1(9) . .
C19 C18 C22 120.1(8) . .
C17 C18 C22 119.7(8) . .
O5 C11 O6 120.6(10) . .
O5 C11 C10 124.7(10) . .
O6 C11 C10 114.7(10) . .
C17 C16 C15 121.9(9) . .
C17 C16 O16 124.5(8) . .
C15 C16 O16 113.5(9) . .
O15 C13 C12 112.9(9) . .
O15 C13 H13A 109.0 . .
C12 C13 H13A 109.0 . .
O15 C13 H13B 109.0 . .
C12 C13 H13B 109.0 . .
H13A C13 H13B 107.8 . .
C14 C19 C18 119.5(9) . .
C14 C19 H19A 120.3 . .
C18 C19 H19A 120.3 . .
C6 C5 C4 120.7(9) . .
C6 C5 H5A 119.7 . .
C4 C5 H5A 119.7 . .
O13 C6 C5 115.9(8) . .
O13 C6 C7 123.4(9) . .
C5 C6 C7 120.7(9) . .
O8 C12 O7 122.0(10) . .
O8 C12 C13 117.9(10) . .
O7 C12 C13 120.1(9) . .
O16 C20 C21 110.3(8) . .
O16 C20 H20A 109.6 . .
C21 C20 H20A 109.6 . .
O16 C20 H20B 109.6 . .
C21 C20 H20B 109.6 . .
H20A C20 H20B 108.1 . .
O14 C4 C3 125.1(8) . .
O14 C4 C5 114.1(8) . .
C3 C4 C5 120.7(9) . .
C19 C14 C15 121.7(8) . .
C19 C14 O15 114.5(8) . .
C15 C14 O15 123.7(9) . .
C14 C15 C16 118.0(9) . .
C14 C15 H15A 121.0 . .
C16 C15 H15A 121.0 . .
O14 C10 C11 112.6(8) . .
O14 C10 H10A 109.1 . .
C11 C10 H10A 109.1 . .
O14 C10 H10B 109.1 . .
C11 C10 H10B 109.1 . .
H10A C10 H10B 107.8 . .
C16 C17 C18 118.6(8) . .
C16 C17 H17A 120.7 . .
C18 C17 H17A 120.7 . .
O10 C22 O9 125.8(10) . .
O10 C22 C18 117.6(9) . .
O9 C22 C18 116.5(9) . .
C7 C2 C3 122.2(8) . .
C7 C2 C1 118.5(8) . .
C3 C2 C1 119.2(8) . .
C4 C3 C2 117.8(8) . .
C4 C3 H3A 121.1 . .
C2 C3 H3A 121.1 . .
C2 C7 C6 117.7(9) . .
C2 C7 H7A 121.2 . .
C6 C7 H7A 121.2 . .
O1 C1 O2 122.8(8) . .
O1 C1 C2 118.1(8) . .
O2 C1 C2 119.1(7) . .
O13 C8 C9 115.7(8) . .
O13 C8 H8A 108.4 . .
C9 C8 H8A 108.4 . .
O13 C8 H8B 108.4 . .
C9 C8 H8B 108.4 . .
H8A C8 H8B 107.4 . .
O12 C21 O11 122.7(9) . .
O12 C21 C20 121.6(8) . .
O11 C21 C20 115.7(10) . .

loop_
_geom_bond_atom_site_label_1
_geom_bond_atom_site_label_2
_geom_bond_distance
_geom_bond_site_symmetry_2
O3 C9 1.267(12) .
O3 Pb1 2.594(6) 2_645
O3 Pb2 2.692(7) 2_645
C9 O4 1.261(10) .
C9 C8 1.527(13) .
O2 C1 1.267(10) .
O2 Pb2 2.517(5) 2_545
O2 Pb1 2.587(6) 2_545
Pb1 O10 2.424(8) 2
Pb1 O1 2.536(6) .
Pb1 O1W 2.577(7) .
Pb1 O7 2.578(7) .
Pb1 O2 2.587(6) 2
Pb1 O3 2.594(6) 2_655
Pb2 O2 2.517(5) 2
Pb2 O12 2.536(6) 3_565
Pb2 O8 2.566(8) .
Pb2 O7 2.575(7) .
Pb2 O1 2.690(6) 2
Pb2 O3 2.692(7) 2_655
Pb3 O11 2.328(7) 3_655
Pb3 O9 2.371(7) .
Pb3 O6 2.379(7) 1_545
Pb3 O5 2.710(7) 1_545
O7 C12 1.285(12) .
O5 C11 1.246(13) .
O5 Pb3 2.710(7) 1_565
O10 C22 1.232(11) .
O10 Pb1 2.424(8) 2_545
O1 C1 1.273(9) .
O1 Pb2 2.690(6) 2_545
O11 C21 1.253(11) .
O11 Pb3 2.328(7) 3_655
O9 C22 1.257(10) .
O12 C21 1.254(12) .
O12 Pb2 2.536(6) 3_565
O8 C12 1.241(11) .
O6 C11 1.301(11) .
O6 Pb3 2.379(7) 1_565
O13 C6 1.370(10) .
O13 C8 1.431(11) .
O14 C4 1.360(11) .
O14 C10 1.427(10) .
O15 C14 1.395(10) .
O15 C13 1.427(10) .
O16 C16 1.408(11) .
O16 C20 1.438(10) .
C18 C19 1.374(11) .
C18 C17 1.420(11) .
C18 C22 1.509(13) .
C11 C10 1.483(13) .
C16 C17 1.366(13) .
C16 C15 1.390(11) .
C13 C12 1.523(13) .
C13 H13A 0.9700 .
C13 H13B 0.9700 .
C19 C14 1.376(13) .
C19 H19A 0.9300 .
C5 C6 1.379(13) .
C5 C4 1.395(11) .
C5 H5A 0.9300 .
C6 C7 1.409(11) .
C20 C21 1.500(12) .
C20 H20A 0.9700 .
C20 H20B 0.9700 .
C4 C3 1.382(11) .
C14 C15 1.389(12) .
C15 H15A 0.9300 .
C10 H10A 0.9700 .
C10 H10B 0.9700 .
C17 H17A 0.9300 .
C2 C7 1.391(11) .
C2 C3 1.424(12) .
C2 C1 1.509(11) .
C3 H3A 0.9300 .
C7 H7A 0.9300 .
C8 H8A 0.9700 .
C8 H8B 0.9700 .
